data_7200824
loop_
_publ_author_name
'Ellis, Carol A.'
'Miller, Michael A.'
'Spencer, James'
'Zukerman-Schpector, Julio'
'Tiekink, Edward R. T.'

_publ_section_title
;
 Co-crystallization experiments of thiocarbamides with bipyridine-type
 molecules
;
_journal_issue 7
_journal_name_full CrystEngComm
_journal_page_first 1352
_journal_paper_doi 10.1039/b822555a
_journal_volume 11
_journal_year 2009
_chemical_formula_moiety 'C12 H10 N2, 2(C9 H11 N O S)'
_chemical_formula_sum 'C30 H32 N4 O2 S2'
_chemical_formula_weight 544.72
_chemical_name_systematic
;
?
;
_space_group_IT_number 2
_symmetry_cell_setting triclinic
_symmetry_space_group_name_Hall '-P 1'
_symmetry_space_group_name_H-M 'P -1'
_atom_sites_solution_hydrogens geom
_atom_sites_solution_primary direct
_atom_sites_solution_secondary difmap
_audit_creation_method SHELXL-97
_cell_angle_alpha 98.324(7)
_cell_angle_beta 110.766(5)
_cell_angle_gamma 91.310(2)
_cell_formula_units_Z 1
_cell_length_a 8.0156(17)
_cell_length_b 9.3410(17)
_cell_length_c 9.916(3)
_cell_measurement_reflns_used 1417
_cell_measurement_temperature 120(2)
_cell_measurement_theta_max 30.1
_cell_measurement_theta_min 2.7
_cell_volume 684.7(3)
_computing_cell_refinement CrystalClear
_computing_data_collection 'CrystalClear (Rigaku, 2005)'
_computing_data_reduction CrystalClear
_computing_molecular_graphics 'ORTEPII (Johnson, 1976)'
_computing_publication_material SHELXL97
_computing_structure_refinement 'SHELXL97 (Sheldrick, 1997)'
_computing_structure_solution 'SIR-92 (Altomare et al., 1994)'
_diffrn_ambient_temperature 120(2)
_diffrn_measured_fraction_theta_full 0.995
_diffrn_measured_fraction_theta_max 0.995
_diffrn_measurement_device_type AFC12\k/SATURN724
_diffrn_measurement_method \w
_diffrn_radiation_monochromator graphite
_diffrn_radiation_source 'fine-focus sealed tube'
_diffrn_radiation_type MoK\a
_diffrn_radiation_wavelength 0.71070
_diffrn_reflns_av_R_equivalents 0.024
_diffrn_reflns_av_sigmaI/netI 0.026
_diffrn_reflns_limit_h_max 9
_diffrn_reflns_limit_h_min -10
_diffrn_reflns_limit_k_max 11
_diffrn_reflns_limit_k_min -10
_diffrn_reflns_limit_l_max 12
_diffrn_reflns_limit_l_min -12
_diffrn_reflns_number 7075
_diffrn_reflns_theta_full 26.5
_diffrn_reflns_theta_max 26.5
_diffrn_reflns_theta_min 2.2
_diffrn_standards_decay_% '< 1'
_diffrn_standards_interval_count 0
_diffrn_standards_number 0
_exptl_absorpt_coefficient_mu 0.230
_exptl_absorpt_correction_T_max 1
_exptl_absorpt_correction_T_min 0.913
_exptl_absorpt_correction_type multi-scan
_exptl_absorpt_process_details 'ABSCOR (Higashi, 1995)'
_exptl_crystal_colour colourless
_exptl_crystal_density_diffrn 1.321
_exptl_crystal_density_method 'not measured'
_exptl_crystal_description prism
_exptl_crystal_F_000 288
_exptl_crystal_size_max 0.35
_exptl_crystal_size_mid 0.30
_exptl_crystal_size_min 0.15
_refine_diff_density_max 0.29
_refine_diff_density_min -0.27
_refine_diff_density_rms 0.048
_refine_ls_extinction_method none
_refine_ls_goodness_of_fit_ref 1.05
_refine_ls_hydrogen_treatment constr
_refine_ls_matrix_type full
_refine_ls_number_parameters 172
_refine_ls_number_reflns 2810
_refine_ls_number_restraints 0
_refine_ls_restrained_S_all 1.05
_refine_ls_R_factor_all 0.046
_refine_ls_R_factor_gt 0.043
_refine_ls_shift/su_max <0.001
_refine_ls_shift/su_mean 0.000
_refine_ls_structure_factor_coef Fsqd
_refine_ls_weighting_details 'calc w=1/[\s^2^(Fo^2^)+(0.0594P)^2^+0.2824P] where P=(Fo^2^+2Fc^2^)/3'
_refine_ls_weighting_scheme calc
_refine_ls_wR_factor_gt 0.111
_refine_ls_wR_factor_ref 0.115
_reflns_number_gt 2625
_reflns_number_total 2810
_reflns_threshold_expression I>2\s(I)
_cod_data_source_file b822555a.txt
_cod_data_source_block shelxl3
_cod_database_code 7200824

loop_
_symmetry_equiv_pos_as_xyz
'x, y, z'
'-x, -y, -z'

loop_
_atom_site_label
_atom_site_type_symbol
_atom_site_fract_x
_atom_site_fract_y
_atom_site_fract_z
_atom_site_U_iso_or_equiv
_atom_site_adp_type
_atom_site_occupancy
_atom_site_symmetry_multiplicity
_atom_site_calc_flag
_atom_site_refinement_flags
_atom_site_disorder_assembly
_atom_site_disorder_group
S1 S 0.33095(6) 0.66931(4) 0.68643(4) 0.03339(15) Uani 1 1 d . . .
O1 O 0.34482(15) 0.40446(12) 0.55227(12) 0.0296(3) Uani 1 1 d . . .
N1 N 0.54365(17) 0.46298(14) 0.77869(13) 0.0274(3) Uani 1 1 d . . .
H1N H 0.5968 0.5309 0.8548 0.033 Uiso 1 1 calc R . .
N2 N 0.74042(18) 0.68024(14) 1.05189(14) 0.0315(3) Uani 1 1 d . . .
C1 C 0.4083(2) 0.50596(16) 0.67085(16) 0.0261(3) Uani 1 1 d . . .
C2 C 0.6148(2) 0.32521(16) 0.78959(16) 0.0258(3) Uani 1 1 d . . .
C3 C 0.5997(2) 0.21771(17) 0.67179(17) 0.0298(3) Uani 1 1 d . . .
H3 H 0.5393 0.2340 0.5745 0.036 Uiso 1 1 calc R . .
C4 C 0.6735(2) 0.08643(18) 0.69756(18) 0.0337(4) Uani 1 1 d . . .
H4 H 0.6614 0.0126 0.6172 0.040 Uiso 1 1 calc R . .
C5 C 0.7644(2) 0.06181(18) 0.83871(19) 0.0353(4) Uani 1 1 d . . .
H5 H 0.8144 -0.0281 0.8553 0.042 Uiso 1 1 calc R . .
C6 C 0.7812(2) 0.16961(18) 0.95503(18) 0.0349(4) Uani 1 1 d . . .
H6 H 0.8443 0.1538 1.0520 0.042 Uiso 1 1 calc R . .
C7 C 0.7070(2) 0.30076(17) 0.93157(17) 0.0303(3) Uani 1 1 d . . .
H7 H 0.7191 0.3740 1.0124 0.036 Uiso 1 1 calc R . .
C8 C 0.2021(2) 0.43604(17) 0.42439(17) 0.0300(3) Uani 1 1 d . . .
H8A H 0.2382 0.5227 0.3913 0.036 Uiso 1 1 calc R . .
H8B H 0.0927 0.4545 0.4466 0.036 Uiso 1 1 calc R . .
C9 C 0.1686(2) 0.30400(18) 0.30851(18) 0.0347(4) Uani 1 1 d . . .
H9A H 0.0727 0.3198 0.2190 0.052 Uiso 1 1 calc R . .
H9B H 0.1332 0.2193 0.3430 0.052 Uiso 1 1 calc R . .
H9C H 0.2782 0.2870 0.2882 0.052 Uiso 1 1 calc R . .
C10 C 0.8717(2) 0.65593(18) 1.17380(18) 0.0336(4) Uani 1 1 d . . .
H10 H 0.9224 0.5651 1.1714 0.040 Uiso 1 1 calc R . .
C11 C 0.9376(2) 0.75424(17) 1.30206(17) 0.0300(3) Uani 1 1 d . . .
H11 H 1.0307 0.7306 1.3846 0.036 Uiso 1 1 calc R . .
C12 C 0.8661(2) 0.88904(16) 1.30950(16) 0.0257(3) Uani 1 1 d . . .
C13 C 0.7303(2) 0.91505(17) 1.18376(17) 0.0299(3) Uani 1 1 d . . .
H13 H 0.6766 1.0047 1.1832 0.036 Uiso 1 1 calc R . .
C14 C 0.6734(2) 0.81026(17) 1.05940(17) 0.0317(4) Uani 1 1 d . . .
H14 H 0.5819 0.8316 0.9746 0.038 Uiso 1 1 calc R . .
C15 C 0.9283(2) 1.00159(16) 1.43969(16) 0.0275(3) Uani 1 1 d . . .
H15 H 0.8609 1.0841 1.4383 0.033 Uiso 1 1 calc R . .

loop_
_atom_site_aniso_label
_atom_site_aniso_U_11
_atom_site_aniso_U_22
_atom_site_aniso_U_33
_atom_site_aniso_U_23
_atom_site_aniso_U_13
_atom_site_aniso_U_12
S1 0.0393(3) 0.0283(2) 0.0269(2) -0.00046(16) 0.00647(18) 0.01182(17)
O1 0.0318(6) 0.0266(5) 0.0233(5) -0.0007(4) 0.0029(4) 0.0070(4)
N1 0.0324(7) 0.0241(6) 0.0213(6) 0.0000(5) 0.0057(5) 0.0049(5)
N2 0.0339(7) 0.0289(7) 0.0264(7) -0.0016(5) 0.0068(6) 0.0018(5)
C1 0.0285(7) 0.0266(7) 0.0231(7) 0.0015(6) 0.0100(6) 0.0032(6)
C2 0.0261(7) 0.0236(7) 0.0267(7) 0.0037(6) 0.0084(6) 0.0036(6)
C3 0.0316(8) 0.0297(8) 0.0259(7) 0.0033(6) 0.0082(6) 0.0075(6)
C4 0.0380(9) 0.0283(8) 0.0312(8) -0.0009(6) 0.0099(7) 0.0066(7)
C5 0.0366(9) 0.0265(8) 0.0375(9) 0.0056(7) 0.0067(7) 0.0080(6)
C6 0.0373(9) 0.0297(8) 0.0292(8) 0.0065(6) 0.0011(7) 0.0024(7)
C7 0.0351(8) 0.0256(8) 0.0246(7) 0.0013(6) 0.0051(6) 0.0014(6)
C8 0.0276(8) 0.0308(8) 0.0262(8) 0.0019(6) 0.0039(6) 0.0077(6)
C9 0.0348(9) 0.0315(8) 0.0279(8) -0.0022(6) 0.0022(7) 0.0023(7)
C10 0.0351(9) 0.0270(8) 0.0317(8) -0.0008(6) 0.0055(7) 0.0052(6)
C11 0.0323(8) 0.0251(8) 0.0271(8) 0.0024(6) 0.0046(6) 0.0035(6)
C12 0.0276(7) 0.0239(7) 0.0243(7) 0.0024(6) 0.0085(6) 0.0016(6)
C13 0.0322(8) 0.0257(7) 0.0286(8) 0.0029(6) 0.0076(7) 0.0049(6)
C14 0.0325(8) 0.0315(8) 0.0253(8) 0.0033(6) 0.0039(6) 0.0040(6)
C15 0.0309(8) 0.0223(7) 0.0267(7) 0.0007(6) 0.0084(6) 0.0042(6)

loop_
_atom_type_symbol
_atom_type_description
_atom_type_scat_dispersion_real
_atom_type_scat_dispersion_imag
_atom_type_scat_source
C C 0.0033 0.0016 'International Tables Vol C Tables 4.2.6.8 and 6.1.1.4'
H H 0.0000 0.0000 'International Tables Vol C Tables 4.2.6.8 and 6.1.1.4'
N N 0.0061 0.0033 'International Tables Vol C Tables 4.2.6.8 and 6.1.1.4'
O O 0.0106 0.0060 'International Tables Vol C Tables 4.2.6.8 and 6.1.1.4'
S S 0.1246 0.1234 'International Tables Vol C Tables 4.2.6.8 and 6.1.1.4'

loop_
_geom_angle_atom_site_label_1
_geom_angle_atom_site_label_2
_geom_angle_atom_site_label_3
_geom_angle
_geom_angle_site_symmetry_1
_geom_angle_site_symmetry_3
_geom_angle_publ_flag
C1 O1 C8 119.26(12) . . ?
C1 N1 C2 130.32(13) . . ?
C1 N1 H1N 114.8 . . ?
C2 N1 H1N 114.8 . . ?
C14 N2 C10 115.99(13) . . ?
O1 C1 N1 112.58(13) . . ?
O1 C1 S1 124.54(11) . . ?
N1 C1 S1 122.88(11) . . ?
C7 C2 C3 119.48(14) . . ?
C7 C2 N1 115.23(13) . . ?
C3 C2 N1 125.29(13) . . ?
C2 C3 C4 119.57(14) . . ?
C2 C3 H3 120.2 . . ?
C4 C3 H3 120.2 . . ?
C5 C4 C3 120.95(15) . . ?
C5 C4 H4 119.5 . . ?
C3 C4 H4 119.5 . . ?
C4 C5 C6 119.21(15) . . ?
C4 C5 H5 120.4 . . ?
C6 C5 H5 120.4 . . ?
C7 C6 C5 120.67(15) . . ?
C7 C6 H6 119.7 . . ?
C5 C6 H6 119.7 . . ?
C2 C7 C6 120.10(15) . . ?
C2 C7 H7 120.0 . . ?
C6 C7 H7 120.0 . . ?
O1 C8 C9 106.10(12) . . ?
O1 C8 H8A 110.5 . . ?
C9 C8 H8A 110.5 . . ?
O1 C8 H8B 110.5 . . ?
C9 C8 H8B 110.5 . . ?
H8A C8 H8B 108.7 . . ?
C8 C9 H9A 109.5 . . ?
C8 C9 H9B 109.5 . . ?
H9A C9 H9B 109.5 . . ?
C8 C9 H9C 109.5 . . ?
H9A C9 H9C 109.5 . . ?
H9B C9 H9C 109.5 . . ?
N2 C10 C11 124.29(15) . . ?
N2 C10 H10 117.9 . . ?
C11 C10 H10 117.9 . . ?
C12 C11 C10 119.41(15) . . ?
C12 C11 H11 120.3 . . ?
C10 C11 H11 120.3 . . ?
C11 C12 C13 116.63(14) . . ?
C11 C12 C15 123.64(14) . . ?
C13 C12 C15 119.72(14) . . ?
C14 C13 C12 119.99(14) . . ?
C14 C13 H13 120.0 . . ?
C12 C13 H13 120.0 . . ?
N2 C14 C13 123.68(14) . . ?
N2 C14 H14 118.2 . . ?
C13 C14 H14 118.2 . . ?
C15 C15 C12 125.73(18) 2_778 . ?
C15 C15 H15 117.1 2_778 . ?
C12 C15 H15 117.1 . . ?

loop_
_geom_bond_atom_site_label_1
_geom_bond_atom_site_label_2
_geom_bond_distance
_geom_bond_site_symmetry_2
_geom_bond_publ_flag
S1 C1 1.6672(16) . ?
O1 C1 1.3309(18) . ?
O1 C8 1.4490(18) . ?
N1 C1 1.343(2) . ?
N1 C2 1.4225(19) . ?
N1 H1N 0.8800 . ?
N2 C14 1.342(2) . ?
N2 C10 1.345(2) . ?
C2 C7 1.394(2) . ?
C2 C3 1.393(2) . ?
C3 C4 1.391(2) . ?
C3 H3 0.9500 . ?
C4 C5 1.386(2) . ?
C4 H4 0.9500 . ?
C5 C6 1.382(2) . ?
C5 H5 0.9500 . ?
C6 C7 1.388(2) . ?
C6 H6 0.9500 . ?
C7 H7 0.9500 . ?
C8 C9 1.507(2) . ?
C8 H8A 0.9900 . ?
C8 H8B 0.9900 . ?
C9 H9A 0.9800 . ?
C9 H9B 0.9800 . ?
C9 H9C 0.9800 . ?
C10 C11 1.380(2) . ?
C10 H10 0.9500 . ?
C11 C12 1.399(2) . ?
C11 H11 0.9500 . ?
C12 C13 1.391(2) . ?
C12 C15 1.465(2) . ?
C13 C14 1.385(2) . ?
C13 H13 0.9500 . ?
C14 H14 0.9500 . ?
C15 C15 1.338(3) 2_778 ?
C15 H15 0.9500 . ?

loop_
_geom_torsion_atom_site_label_1
_geom_torsion_atom_site_label_2
_geom_torsion_atom_site_label_3
_geom_torsion_atom_site_label_4
_geom_torsion
_geom_torsion_site_symmetry_1
_geom_torsion_site_symmetry_2
_geom_torsion_site_symmetry_3
_geom_torsion_site_symmetry_4
_geom_torsion_publ_flag
C8 O1 C1 N1 -178.01(13) . . . . ?
C8 O1 C1 S1 1.9(2) . . . . ?
C2 N1 C1 O1 -6.7(2) . . . . ?
C2 N1 C1 S1 173.39(12) . . . . ?
C1 N1 C2 C7 -157.24(16) . . . . ?
C1 N1 C2 C3 23.2(3) . . . . ?
C7 C2 C3 C4 1.3(2) . . . . ?
N1 C2 C3 C4 -179.08(14) . . . . ?
C2 C3 C4 C5 -1.0(3) . . . . ?
C3 C4 C5 C6 0.1(3) . . . . ?
C4 C5 C6 C7 0.6(3) . . . . ?
C3 C2 C7 C6 -0.7(2) . . . . ?
N1 C2 C7 C6 179.65(15) . . . . ?
C5 C6 C7 C2 -0.2(3) . . . . ?
C1 O1 C8 C9 176.95(13) . . . . ?
C14 N2 C10 C11 0.5(3) . . . . ?
N2 C10 C11 C12 0.0(3) . . . . ?
C10 C11 C12 C13 -0.1(2) . . . . ?
C10 C11 C12 C15 -179.11(15) . . . . ?
C11 C12 C13 C14 -0.4(2) . . . . ?
C15 C12 C13 C14 178.66(15) . . . . ?
C10 N2 C14 C13 -1.1(2) . . . . ?
C12 C13 C14 N2 1.0(3) . . . . ?
C11 C12 C15 C15 8.1(3) . . . 2_778 ?
C13 C12 C15 C15 -170.9(2) . . . 2_778 ?
